data_7157990
loop_
_publ_author_name
'Sun, Tao'
'He, Shijun'
'Xu, Zhongliang'
'Zuo, Jianping'
'Yu, Yang'
'Yang, Weibo'

_publ_section_title
;
 Rh-Catalyzed C-H alkylation enabling modular synthesis of
 CF<sub>3</sub>-substituted benzannulated macrocyclic inhibitors of B cell
 responses.
;
_journal_issue 16
_journal_name_full 'Organic &amp; biomolecular chemistry'
_journal_page_first 3589
_journal_page_last 3594
_journal_paper_doi 10.1039/d1ob00296a
_journal_volume 19
_journal_year 2021
_chemical_formula_moiety 'C17 H15 F3 O3 S'
_chemical_formula_sum 'C17 H15 F3 O3 S'
_chemical_formula_weight 356.35
_space_group_crystal_system triclinic
_space_group_IT_number 2
_space_group_name_Hall '-P 1'
_space_group_name_H-M_alt 'P -1'
_atom_sites_solution_hydrogens geom
_atom_sites_solution_primary dual
_audit_creation_date 2020-04-28
_audit_creation_method
;
Olex2 1.2
(compiled 2018.05.29 svn.r3508 for OlexSys, GUI svn.r5506)
;
_audit_update_record
;
2020-12-23 deposited with the CCDC.	2021-03-24 downloaded from the CCDC.
;
_cell_angle_alpha 76.4580(10)
_cell_angle_beta 89.8730(10)
_cell_angle_gamma 70.4810(10)
_cell_formula_units_Z 4
_cell_length_a 9.9842(4)
_cell_length_b 10.3171(3)
_cell_length_c 17.4171(7)
_cell_measurement_reflns_used 4973
_cell_measurement_temperature 170
_cell_measurement_theta_max 25.862
_cell_measurement_theta_min 2.171
_cell_volume 1638.32(11)
_computing_cell_refinement 'SAINT V8.40A (?, 2016)'
_computing_data_reduction 'SAINT V8.40A (?, 2016)'
_computing_molecular_graphics 'Olex2 (Dolomanov et al., 2009)'
_computing_publication_material 'Olex2 (Dolomanov et al., 2009)'
_computing_structure_refinement 'ShelXL (Sheldrick, 2015)'
_computing_structure_solution 'ShelXT (Sheldrick, 2015)'
_diffrn_ambient_temperature 170.0
_diffrn_measured_fraction_theta_full 0.995
_diffrn_measured_fraction_theta_max 0.990
_diffrn_measurement_device_type 'D8 VENTURE'
_diffrn_measurement_method '\f and \w scans'
_diffrn_radiation_type MoK\a
_diffrn_radiation_wavelength 0.71073
_diffrn_reflns_av_R_equivalents 0.0465
_diffrn_reflns_av_unetI/netI 0.0586
_diffrn_reflns_Laue_measured_fraction_full 0.995
_diffrn_reflns_Laue_measured_fraction_max 0.990
_diffrn_reflns_limit_h_max 12
_diffrn_reflns_limit_h_min -12
_diffrn_reflns_limit_k_max 12
_diffrn_reflns_limit_k_min -12
_diffrn_reflns_limit_l_max 21
_diffrn_reflns_limit_l_min -21
_diffrn_reflns_number 18884
_diffrn_reflns_point_group_measured_fraction_full 0.995
_diffrn_reflns_point_group_measured_fraction_max 0.990
_diffrn_reflns_theta_full 25.242
_diffrn_reflns_theta_max 26.423
_diffrn_reflns_theta_min 2.162
_diffrn_standards_number 0
_exptl_absorpt_coefficient_mu 0.241
_exptl_absorpt_correction_T_max 0.7454
_exptl_absorpt_correction_T_min 0.6934
_exptl_absorpt_correction_type multi-scan
_exptl_absorpt_process_details
'SADABS-2016/2 (Bruker,2016/2) was used for absorption correction. wR2(int) was 0.1008 before and 0.0530 after correction. The Ratio of minimum to maximum transmission is 0.9302. The \l/2 correction factor is Not present.'
_exptl_crystal_colour colourless
_exptl_crystal_colour_primary colourless
_exptl_crystal_density_diffrn 1.445
_exptl_crystal_description block
_exptl_crystal_F_000 736
_exptl_crystal_size_max 0.16
_exptl_crystal_size_mid 0.09
_exptl_crystal_size_min 0.04
_refine_diff_density_max 0.217
_refine_diff_density_min -0.321
_refine_diff_density_rms 0.058
_refine_ls_extinction_method none
_refine_ls_goodness_of_fit_ref 1.049
_refine_ls_hydrogen_treatment constr
_refine_ls_matrix_type full
_refine_ls_number_parameters 437
_refine_ls_number_reflns 6673
_refine_ls_number_restraints 0
_refine_ls_restrained_S_all 1.049
_refine_ls_R_factor_all 0.0899
_refine_ls_R_factor_gt 0.0508
_refine_ls_shift/su_max 0.001
_refine_ls_shift/su_mean 0.000
_refine_ls_structure_factor_coef Fsqd
_refine_ls_weighting_details 'w=1/[\s^2^(Fo^2^)+(0.1000P)^2^] where P=(Fo^2^+2Fc^2^)/3'
_refine_ls_weighting_scheme calc
_refine_ls_wR_factor_gt 0.1388
_refine_ls_wR_factor_ref 0.1778
_reflns_Friedel_coverage 0.000
_reflns_number_gt 4515
_reflns_number_total 6673
_reflns_threshold_expression 'I > 2\s(I)'
_cod_data_source_file d1ob00296a2.cif
_cod_data_source_block mo_22020163_0m
_cod_depositor_comments 'Adding full bibliography for 7157990.cif.'
_cod_database_code 7157990
_shelx_shelxl_version_number 2018/3
_shelx_space_group_comment
;
The symmetry employed for this shelxl refinement is uniquely defined
by the following loop, which should always be used as a source of
symmetry information in preference to the above space-group names.
They are only intended as comments.
;
_shelx_estimated_absorpt_t_max 0.990
_shelx_estimated_absorpt_t_min 0.962
_olex2_refinement_description
;
1. Fixed Uiso
 At 1.2 times of:
  All C(H) groups, All C(H,H) groups
 At 1.5 times of:
  All C(H,H,H) groups
2.a Ternary CH refined with riding coordinates:
 C7(H7), C27(H27)
2.b Secondary CH2 refined with riding coordinates:
 C29(H29A,H29B), C6(H6A,H6B)
2.c Aromatic/amide H refined with riding coordinates:
 C10(H10), C11(H11), C12(H12), C22(H22), C24(H24), C23(H23), C3(H3), C2(H2),
 C1(H1), C32(H32), C34(H34), C33(H33)
2.d Idealised Me refined as rotating group:
 C15(H15A,H15B,H15C), C17(H17A,H17B,H17C), C26(H26A,H26B,H26C), C18(H18A,H18B,
 H18C)
;
_olex2_submission_special_instructions 'No special instructions were received'

loop_
_space_group_symop_operation_xyz
'x, y, z'
'-x, -y, -z'

loop_
_atom_site_label
_atom_site_type_symbol
_atom_site_fract_x
_atom_site_fract_y
_atom_site_fract_z
_atom_site_U_iso_or_equiv
_atom_site_adp_type
_atom_site_occupancy
_atom_site_site_symmetry_order
_atom_site_calc_flag
_atom_site_refinement_flags_posn
_atom_site_refinement_flags_adp
_atom_site_refinement_flags_occupancy
_atom_site_disorder_assembly
_atom_site_disorder_group
S2 S 0.85273(8) 0.98328(8) 0.06936(5) 0.0429(2) Uani 1 1 d . . . . .
S1 S -0.07211(8) 0.62879(9) 0.83661(5) 0.0454(2) Uani 1 1 d . . . . .
F6 F 0.57904(18) 0.59978(17) 0.36614(10) 0.0445(4) Uani 1 1 d . . . . .
F3 F 0.48406(18) 0.83425(17) 0.68667(10) 0.0465(5) Uani 1 1 d . . . . .
F4 F 0.58846(18) 0.69733(19) 0.46115(10) 0.0468(5) Uani 1 1 d . . . . .
F5 F 0.43621(16) 0.81094(18) 0.36106(10) 0.0466(5) Uani 1 1 d . . . . .
F1 F 0.64877(17) 0.63446(19) 0.69216(10) 0.0508(5) Uani 1 1 d . . . . .
F2 F 0.4625(2) 0.7025(2) 0.61154(10) 0.0539(5) Uani 1 1 d . . . . .
O3 O 0.7962(2) 0.35615(19) 0.79975(12) 0.0382(5) Uani 1 1 d . . . . .
O6 O 0.7963(2) 0.9562(2) 0.23816(12) 0.0385(5) Uani 1 1 d . . . . .
O2 O 0.2394(2) 0.50869(19) 0.82240(12) 0.0393(5) Uani 1 1 d . . . . .
O1 O 0.6079(2) 0.2877(2) 0.82609(14) 0.0484(6) Uani 1 1 d . . . . .
O4 O 0.7727(3) 0.8582(2) 0.49848(13) 0.0476(6) Uani 1 1 d . . . . .
O5 O 0.8881(3) 0.9763(2) 0.41593(13) 0.0526(6) Uani 1 1 d . . . . .
C9 C 0.4967(3) 0.6096(3) 0.83022(15) 0.0257(6) Uani 1 1 d . . . . .
C14 C 0.6166(3) 0.4915(3) 0.86579(16) 0.0278(6) Uani 1 1 d . . . . .
C20 C 0.9169(3) 0.7358(3) 0.41483(15) 0.0287(6) Uani 1 1 d . . . . .
C16 C 0.6702(3) 0.3685(3) 0.82836(16) 0.0301(6) Uani 1 1 d . . . . .
C10 C 0.4400(3) 0.7140(3) 0.87104(16) 0.0297(6) Uani 1 1 d . . . . .
H10 H 0.358585 0.794294 0.848081 0.036 Uiso 1 1 calc R . . . .
C11 C 0.5010(3) 0.7020(3) 0.94472(17) 0.0328(6) Uani 1 1 d . . . . .
H11 H 0.459322 0.772468 0.972717 0.039 Uiso 1 1 calc R . . . .
C21 C 0.8315(3) 0.6934(3) 0.36946(16) 0.0283(6) Uani 1 1 d . . . . .
C12 C 0.6224(3) 0.5880(3) 0.97807(17) 0.0333(6) Uani 1 1 d . . . . .
H12 H 0.664743 0.582021 1.028154 0.040 Uiso 1 1 calc R . . . .
C7 C 0.4329(3) 0.6261(3) 0.74728(15) 0.0284(6) Uani 1 1 d . . . . .
H7 H 0.450491 0.528716 0.739857 0.034 Uiso 1 1 calc R . . . .
C25 C 1.0604(3) 0.6527(3) 0.43775(16) 0.0344(6) Uani 1 1 d . . . . .
C30 C 0.7356(3) 0.8954(3) 0.20612(16) 0.0283(6) Uani 1 1 d . . . . .
C13 C 0.6829(3) 0.4818(3) 0.93849(16) 0.0300(6) Uani 1 1 d . . . . .
C5 C 0.1866(3) 0.6326(3) 0.78524(16) 0.0297(6) Uani 1 1 d . . . . .
C27 C 0.6775(3) 0.7856(3) 0.34074(16) 0.0293(6) Uani 1 1 d . . . . .
H27 H 0.660062 0.879302 0.353386 0.035 Uiso 1 1 calc R . . . .
C29 C 0.6480(3) 0.8140(3) 0.25060(15) 0.0306(6) Uani 1 1 d . . . . .
H29A H 0.670391 0.722412 0.235872 0.037 Uiso 1 1 calc R . . . .
H29B H 0.545497 0.868512 0.235415 0.037 Uiso 1 1 calc R . . . .
C6 C 0.2725(3) 0.7066(3) 0.73251(16) 0.0294(6) Uani 1 1 d . . . . .
H6A H 0.252138 0.802448 0.741376 0.035 Uiso 1 1 calc R . . . .
H6B H 0.242345 0.718254 0.676472 0.035 Uiso 1 1 calc R . . . .
C31 C 0.7445(3) 0.9016(3) 0.12139(17) 0.0334(6) Uani 1 1 d . . . . .
C28 C 0.5716(3) 0.7230(3) 0.38221(16) 0.0342(6) Uani 1 1 d . . . . .
C19 C 0.8594(3) 0.8712(3) 0.44064(17) 0.0351(7) Uani 1 1 d . . . . .
C4 C 0.0360(3) 0.7134(3) 0.78645(16) 0.0313(6) Uani 1 1 d . . . . .
C22 C 0.8917(3) 0.5667(3) 0.34713(17) 0.0360(7) Uani 1 1 d . . . . .
H22 H 0.835476 0.537193 0.315634 0.043 Uiso 1 1 calc R . . . .
C8 C 0.5069(3) 0.6989(3) 0.68490(17) 0.0378(7) Uani 1 1 d . . . . .
C24 C 1.1149(3) 0.5258(3) 0.41551(17) 0.0389(7) Uani 1 1 d . . . . .
H24 H 1.211157 0.467023 0.431831 0.047 Uiso 1 1 calc R . . . .
C23 C 1.0329(3) 0.4829(3) 0.37031(18) 0.0395(7) Uani 1 1 d . . . . .
H23 H 1.072833 0.396155 0.355063 0.047 Uiso 1 1 calc R . . . .
C3 C -0.0399(3) 0.8526(3) 0.75042(19) 0.0396(7) Uani 1 1 d . . . . .
H3 H 0.000877 0.916751 0.719774 0.048 Uiso 1 1 calc R . . . .
C15 C 0.8142(3) 0.3579(3) 0.97648(18) 0.0391(7) Uani 1 1 d . . . . .
H15A H 0.799007 0.268937 0.976066 0.059 Uiso 1 1 calc GR . . . .
H15B H 0.832467 0.360271 1.031294 0.059 Uiso 1 1 calc GR . . . .
H15C H 0.896220 0.363876 0.946745 0.059 Uiso 1 1 calc GR . . . .
C17 C 0.8556(3) 0.2405(3) 0.76276(19) 0.0445(8) Uani 1 1 d . . . . .
H17A H 0.788872 0.249031 0.719157 0.067 Uiso 1 1 calc GR . . . .
H17B H 0.872302 0.150185 0.801922 0.067 Uiso 1 1 calc GR . . . .
H17C H 0.946130 0.243629 0.742042 0.067 Uiso 1 1 calc GR . . . .
C2 C -0.1869(3) 0.8895(4) 0.7644(2) 0.0490(8) Uani 1 1 d . . . . .
H2 H -0.256022 0.981185 0.744417 0.059 Uiso 1 1 calc R . . . .
C26 C 1.1544(3) 0.6995(4) 0.4847(2) 0.0517(9) Uani 1 1 d . . . . .
H26A H 1.185194 0.771231 0.449228 0.078 Uiso 1 1 calc GR . . . .
H26B H 1.238251 0.617601 0.509668 0.078 Uiso 1 1 calc GR . . . .
H26C H 1.100981 0.740127 0.525745 0.078 Uiso 1 1 calc GR . . . .
C1 C -0.2162(3) 0.7777(4) 0.8097(2) 0.0464(8) Uani 1 1 d . . . . .
H1 H -0.308915 0.782794 0.824796 0.056 Uiso 1 1 calc R . . . .
C32 C 0.6742(4) 0.8550(4) 0.0731(2) 0.0632(11) Uani 1 1 d . . . . .
H32 H 0.609565 0.806711 0.090868 0.076 Uiso 1 1 calc R . . . .
C34 C 0.8045(4) 0.9543(4) -0.0155(2) 0.0563(9) Uani 1 1 d . . . . .
H34 H 0.840846 0.982373 -0.064687 0.068 Uiso 1 1 calc R . . . .
C18 C 0.7168(5) 0.9780(4) 0.5333(2) 0.0695(12) Uani 1 1 d . . . . .
H18A H 0.656292 1.060471 0.493008 0.104 Uiso 1 1 calc GR . . . .
H18B H 0.796018 1.000152 0.553444 0.104 Uiso 1 1 calc GR . . . .
H18C H 0.660300 0.954443 0.577028 0.104 Uiso 1 1 calc GR . . . .
C33 C 0.7080(5) 0.8865(5) -0.0064(2) 0.0796(14) Uani 1 1 d . . . . .
H33 H 0.667962 0.862965 -0.048446 0.095 Uiso 1 1 calc R . . . .

loop_
_atom_site_aniso_label
_atom_site_aniso_U_11
_atom_site_aniso_U_22
_atom_site_aniso_U_33
_atom_site_aniso_U_23
_atom_site_aniso_U_13
_atom_site_aniso_U_12
S2 0.0468(5) 0.0460(5) 0.0399(5) -0.0034(3) 0.0074(4) -0.0259(4)
S1 0.0436(5) 0.0510(5) 0.0469(5) -0.0050(4) 0.0100(4) -0.0279(4)
F6 0.0524(11) 0.0421(10) 0.0475(11) -0.0131(8) 0.0126(9) -0.0259(8)
F3 0.0472(10) 0.0392(10) 0.0521(12) -0.0042(8) 0.0162(9) -0.0187(8)
F4 0.0457(10) 0.0647(12) 0.0288(10) -0.0086(8) 0.0084(8) -0.0196(9)
F5 0.0297(9) 0.0574(11) 0.0448(11) -0.0080(8) 0.0046(8) -0.0079(8)
F1 0.0303(9) 0.0646(12) 0.0441(11) -0.0041(9) 0.0137(8) -0.0055(8)
F2 0.0565(11) 0.0734(13) 0.0273(10) -0.0085(9) 0.0081(9) -0.0192(10)
O3 0.0348(11) 0.0353(11) 0.0452(13) -0.0130(9) 0.0137(9) -0.0111(9)
O6 0.0476(12) 0.0344(10) 0.0376(12) -0.0098(9) -0.0014(9) -0.0188(9)
O2 0.0410(11) 0.0302(10) 0.0438(12) 0.0000(9) -0.0008(10) -0.0148(9)
O1 0.0405(12) 0.0372(11) 0.0775(17) -0.0252(11) 0.0139(11) -0.0189(10)
O4 0.0714(15) 0.0351(11) 0.0439(13) -0.0190(9) 0.0211(11) -0.0219(11)
O5 0.0817(17) 0.0411(12) 0.0478(14) -0.0110(10) 0.0085(12) -0.0376(12)
C9 0.0253(13) 0.0275(13) 0.0264(14) -0.0053(11) 0.0060(11) -0.0125(11)
C14 0.0265(13) 0.0272(13) 0.0316(15) -0.0063(11) 0.0079(11) -0.0121(11)
C20 0.0349(14) 0.0285(13) 0.0238(14) -0.0019(11) 0.0043(12) -0.0155(11)
C16 0.0305(14) 0.0244(13) 0.0322(15) -0.0042(11) 0.0021(12) -0.0074(11)
C10 0.0298(14) 0.0292(13) 0.0321(16) -0.0095(11) 0.0072(12) -0.0116(11)
C11 0.0337(15) 0.0335(14) 0.0355(16) -0.0116(12) 0.0074(13) -0.0152(12)
C21 0.0309(14) 0.0291(13) 0.0260(14) -0.0083(11) 0.0076(11) -0.0107(11)
C12 0.0378(15) 0.0380(15) 0.0291(15) -0.0050(12) 0.0027(12) -0.0216(13)
C7 0.0309(14) 0.0288(13) 0.0254(14) -0.0076(11) 0.0047(11) -0.0096(11)
C25 0.0347(15) 0.0407(16) 0.0287(16) -0.0027(12) 0.0055(12) -0.0179(13)
C30 0.0310(14) 0.0196(12) 0.0296(15) -0.0038(10) -0.0012(12) -0.0042(11)
C13 0.0281(13) 0.0306(14) 0.0304(15) -0.0004(11) 0.0031(12) -0.0139(11)
C5 0.0367(15) 0.0301(14) 0.0274(14) -0.0083(11) -0.0007(12) -0.0170(12)
C27 0.0310(14) 0.0279(13) 0.0290(15) -0.0081(11) 0.0029(12) -0.0095(11)
C29 0.0308(14) 0.0345(14) 0.0259(15) -0.0058(11) 0.0003(12) -0.0119(12)
C6 0.0273(13) 0.0293(13) 0.0296(15) -0.0041(11) -0.0008(12) -0.0093(11)
C31 0.0384(15) 0.0274(13) 0.0357(16) -0.0054(11) 0.0067(13) -0.0146(12)
C28 0.0326(15) 0.0403(16) 0.0240(15) -0.0082(12) 0.0015(12) -0.0052(12)
C19 0.0458(17) 0.0363(16) 0.0264(15) -0.0076(12) -0.0019(13) -0.0180(13)
C4 0.0334(15) 0.0361(15) 0.0296(15) -0.0075(12) 0.0043(12) -0.0190(12)
C22 0.0380(16) 0.0360(15) 0.0365(17) -0.0142(13) 0.0046(13) -0.0123(13)
C8 0.0323(15) 0.0442(17) 0.0302(16) -0.0052(13) 0.0061(13) -0.0073(13)
C24 0.0285(14) 0.0445(17) 0.0354(17) -0.0003(13) 0.0036(13) -0.0083(13)
C23 0.0387(16) 0.0330(15) 0.0402(18) -0.0089(13) 0.0088(14) -0.0042(13)
C3 0.0313(15) 0.0386(16) 0.0470(19) -0.0043(13) 0.0056(14) -0.0139(13)
C15 0.0386(16) 0.0362(15) 0.0382(17) -0.0006(13) -0.0033(13) -0.0132(13)
C17 0.0479(18) 0.0358(16) 0.0418(19) -0.0124(13) 0.0120(15) -0.0022(14)
C2 0.0335(16) 0.0503(19) 0.058(2) -0.0078(16) 0.0037(15) -0.0122(14)
C26 0.0473(19) 0.056(2) 0.053(2) -0.0014(16) -0.0098(16) -0.0264(16)
C1 0.0322(16) 0.068(2) 0.048(2) -0.0198(17) 0.0120(14) -0.0252(15)
C32 0.104(3) 0.085(3) 0.039(2) -0.0230(18) 0.024(2) -0.076(3)
C34 0.079(3) 0.067(2) 0.0367(19) -0.0103(16) 0.0203(18) -0.044(2)
C18 0.113(3) 0.0434(19) 0.058(2) -0.0287(18) 0.026(2) -0.023(2)
C33 0.134(4) 0.119(4) 0.039(2) -0.033(2) 0.028(2) -0.102(3)

loop_
_atom_type_symbol
_atom_type_description
_atom_type_scat_dispersion_real
_atom_type_scat_dispersion_imag
_atom_type_scat_source
C C 0.0033 0.0016 'International Tables Vol C Tables 4.2.6.8 and 6.1.1.4'
H H 0.0000 0.0000 'International Tables Vol C Tables 4.2.6.8 and 6.1.1.4'
F F 0.0171 0.0103 'International Tables Vol C Tables 4.2.6.8 and 6.1.1.4'
O O 0.0106 0.0060 'International Tables Vol C Tables 4.2.6.8 and 6.1.1.4'
S S 0.1246 0.1234 'International Tables Vol C Tables 4.2.6.8 and 6.1.1.4'

loop_
_geom_angle_atom_site_label_1
_geom_angle_atom_site_label_2
_geom_angle_atom_site_label_3
_geom_angle
_geom_angle_site_symmetry_1
_geom_angle_site_symmetry_3
_geom_angle_publ_flag
C34 S2 C31 91.83(15) . . ?
C1 S1 C4 91.50(14) . . ?
C16 O3 C17 116.3(2) . . ?
C19 O4 C18 116.5(2) . . ?
C14 C9 C7 120.9(2) . . ?
C10 C9 C14 118.5(2) . . ?
C10 C9 C7 120.5(2) . . ?
C9 C14 C16 120.1(2) . . ?
C13 C14 C9 121.2(2) . . ?
C13 C14 C16 118.6(2) . . ?
C21 C20 C25 121.1(2) . . ?
C21 C20 C19 121.5(2) . . ?
C25 C20 C19 117.4(2) . . ?
O3 C16 C14 112.7(2) . . ?
O1 C16 O3 123.5(3) . . ?
O1 C16 C14 123.8(2) . . ?
C9 C10 H10 119.7 . . ?
C11 C10 C9 120.6(2) . . ?
C11 C10 H10 119.7 . . ?
C10 C11 H11 119.7 . . ?
C10 C11 C12 120.6(3) . . ?
C12 C11 H11 119.7 . . ?
C20 C21 C27 121.8(2) . . ?
C22 C21 C20 118.7(2) . . ?
C22 C21 C27 119.5(2) . . ?
C11 C12 H12 119.8 . . ?
C11 C12 C13 120.4(3) . . ?
C13 C12 H12 119.8 . . ?
C9 C7 H7 107.6 . . ?
C6 C7 C9 114.8(2) . . ?
C6 C7 H7 107.6 . . ?
C8 C7 C9 110.6(2) . . ?
C8 C7 H7 107.6 . . ?
C8 C7 C6 108.5(2) . . ?
C20 C25 C26 121.5(3) . . ?
C24 C25 C20 118.2(3) . . ?
C24 C25 C26 120.3(3) . . ?
O6 C30 C29 122.1(2) . . ?
O6 C30 C31 120.5(2) . . ?
C31 C30 C29 117.4(2) . . ?
C14 C13 C15 122.0(2) . . ?
C12 C13 C14 118.6(2) . . ?
C12 C13 C15 119.4(3) . . ?
O2 C5 C6 121.4(2) . . ?
O2 C5 C4 121.7(2) . . ?
C4 C5 C6 116.8(2) . . ?
C21 C27 H27 107.6 . . ?
C21 C27 C29 112.4(2) . . ?
C29 C27 H27 107.6 . . ?
C28 C27 C21 112.5(2) . . ?
C28 C27 H27 107.6 . . ?
C28 C27 C29 109.1(2) . . ?
C30 C29 C27 111.4(2) . . ?
C30 C29 H29A 109.4 . . ?
C30 C29 H29B 109.4 . . ?
C27 C29 H29A 109.4 . . ?
C27 C29 H29B 109.4 . . ?
H29A C29 H29B 108.0 . . ?
C7 C6 H6A 109.0 . . ?
C7 C6 H6B 109.0 . . ?
C5 C6 C7 112.9(2) . . ?
C5 C6 H6A 109.0 . . ?
C5 C6 H6B 109.0 . . ?
H6A C6 H6B 107.8 . . ?
C30 C31 S2 119.2(2) . . ?
C32 C31 S2 111.0(2) . . ?
C32 C31 C30 129.8(3) . . ?
F6 C28 F5 106.1(2) . . ?
F6 C28 C27 113.3(2) . . ?
F4 C28 F6 106.4(2) . . ?
F4 C28 F5 105.9(2) . . ?
F4 C28 C27 112.9(2) . . ?
F5 C28 C27 111.8(2) . . ?
O4 C19 C20 110.4(2) . . ?
O5 C19 O4 123.4(3) . . ?
O5 C19 C20 126.2(3) . . ?
C5 C4 S1 119.0(2) . . ?
C3 C4 S1 111.3(2) . . ?
C3 C4 C5 129.7(2) . . ?
C21 C22 H22 119.6 . . ?
C23 C22 C21 120.7(3) . . ?
C23 C22 H22 119.6 . . ?
F3 C8 C7 112.7(2) . . ?
F1 C8 F3 106.1(2) . . ?
F1 C8 F2 106.2(2) . . ?
F1 C8 C7 113.0(2) . . ?
F2 C8 F3 106.5(2) . . ?
F2 C8 C7 111.8(2) . . ?
C25 C24 H24 119.2 . . ?
C23 C24 C25 121.5(3) . . ?
C23 C24 H24 119.2 . . ?
C22 C23 H23 120.1 . . ?
C24 C23 C22 119.8(3) . . ?
C24 C23 H23 120.1 . . ?
C4 C3 H3 124.0 . . ?
C4 C3 C2 112.0(3) . . ?
C2 C3 H3 124.0 . . ?
C13 C15 H15A 109.5 . . ?
C13 C15 H15B 109.5 . . ?
C13 C15 H15C 109.5 . . ?
H15A C15 H15B 109.5 . . ?
H15A C15 H15C 109.5 . . ?
H15B C15 H15C 109.5 . . ?
O3 C17 H17A 109.5 . . ?
O3 C17 H17B 109.5 . . ?
O3 C17 H17C 109.5 . . ?
H17A C17 H17B 109.5 . . ?
H17A C17 H17C 109.5 . . ?
H17B C17 H17C 109.5 . . ?
C3 C2 H2 124.2 . . ?
C1 C2 C3 111.6(3) . . ?
C1 C2 H2 124.2 . . ?
C25 C26 H26A 109.5 . . ?
C25 C26 H26B 109.5 . . ?
C25 C26 H26C 109.5 . . ?
H26A C26 H26B 109.5 . . ?
H26A C26 H26C 109.5 . . ?
H26B C26 H26C 109.5 . . ?
S1 C1 H1 123.3 . . ?
C2 C1 S1 113.5(2) . . ?
C2 C1 H1 123.3 . . ?
C31 C32 H32 123.7 . . ?
C31 C32 C33 112.5(3) . . ?
C33 C32 H32 123.7 . . ?
S2 C34 H34 123.6 . . ?
C33 C34 S2 112.8(3) . . ?
C33 C34 H34 123.6 . . ?
O4 C18 H18A 109.5 . . ?
O4 C18 H18B 109.5 . . ?
O4 C18 H18C 109.5 . . ?
H18A C18 H18B 109.5 . . ?
H18A C18 H18C 109.5 . . ?
H18B C18 H18C 109.5 . . ?
C32 C33 H33 124.1 . . ?
C34 C33 C32 111.8(3) . . ?
C34 C33 H33 124.1 . . ?

loop_
_geom_bond_atom_site_label_1
_geom_bond_atom_site_label_2
_geom_bond_distance
_geom_bond_site_symmetry_2
_geom_bond_publ_flag
S2 C31 1.717(3) . ?
S2 C34 1.677(4) . ?
S1 C4 1.720(3) . ?
S1 C1 1.685(3) . ?
F6 C28 1.343(3) . ?
F3 C8 1.346(3) . ?
F4 C28 1.338(3) . ?
F5 C28 1.346(3) . ?
F1 C8 1.340(3) . ?
F2 C8 1.341(3) . ?
O3 C16 1.329(3) . ?
O3 C17 1.441(3) . ?
O6 C30 1.222(3) . ?
O2 C5 1.223(3) . ?
O1 C16 1.202(3) . ?
O4 C19 1.339(4) . ?
O4 C18 1.447(4) . ?
O5 C19 1.196(3) . ?
C9 C14 1.406(4) . ?
C9 C10 1.391(4) . ?
C9 C7 1.529(4) . ?
C14 C16 1.502(4) . ?
C14 C13 1.397(4) . ?
C20 C21 1.398(4) . ?
C20 C25 1.403(4) . ?
C20 C19 1.497(4) . ?
C10 H10 0.9500 . ?
C10 C11 1.383(4) . ?
C11 H11 0.9500 . ?
C11 C12 1.386(4) . ?
C21 C27 1.525(4) . ?
C21 C22 1.391(4) . ?
C12 H12 0.9500 . ?
C12 C13 1.396(4) . ?
C7 H7 1.0000 . ?
C7 C6 1.527(4) . ?
C7 C8 1.509(4) . ?
C25 C24 1.386(4) . ?
C25 C26 1.508(4) . ?
C30 C29 1.502(4) . ?
C30 C31 1.466(4) . ?
C13 C15 1.510(4) . ?
C5 C6 1.506(4) . ?
C5 C4 1.458(4) . ?
C27 H27 1.0000 . ?
C27 C29 1.538(4) . ?
C27 C28 1.513(4) . ?
C29 H29A 0.9900 . ?
C29 H29B 0.9900 . ?
C6 H6A 0.9900 . ?
C6 H6B 0.9900 . ?
C31 C32 1.359(4) . ?
C4 C3 1.372(4) . ?
C22 H22 0.9500 . ?
C22 C23 1.386(4) . ?
C24 H24 0.9500 . ?
C24 C23 1.377(4) . ?
C23 H23 0.9500 . ?
C3 H3 0.9500 . ?
C3 C2 1.424(4) . ?
C15 H15A 0.9800 . ?
C15 H15B 0.9800 . ?
C15 H15C 0.9800 . ?
C17 H17A 0.9800 . ?
C17 H17B 0.9800 . ?
C17 H17C 0.9800 . ?
C2 H2 0.9500 . ?
C2 C1 1.355(5) . ?
C26 H26A 0.9800 . ?
C26 H26B 0.9800 . ?
C26 H26C 0.9800 . ?
C1 H1 0.9500 . ?
C32 H32 0.9500 . ?
C32 C33 1.414(5) . ?
C34 H34 0.9500 . ?
C34 C33 1.357(5) . ?
C18 H18A 0.9800 . ?
C18 H18B 0.9800 . ?
C18 H18C 0.9800 . ?
C33 H33 0.9500 . ?
